data_7131527
loop_
_publ_author_name
'Jackson, Ross A.'
'Matthews, Aidan J. R.'
'Vasko, Petra'
'Mahon, Mary F.'
'Hicks, Jamie'
'Liptrot, David J.'

_publ_section_title
;
 An acyclic aluminyl anion.
;
_journal_issue 35
_journal_name_full 'Chemical communications (Cambridge, England)'
_journal_page_first 5277
_journal_page_last 5280
_journal_paper_doi 10.1039/d3cc01317k
_journal_volume 59
_journal_year 2023
_chemical_formula_moiety 'C42 H76 Al I N2 Si2'
_chemical_formula_sum 'C42 H76 Al I N2 Si2'
_chemical_formula_weight 819.10
_space_group_crystal_system monoclinic
_space_group_IT_number 14
_space_group_name_Hall '-P 2ybc'
_space_group_name_H-M_alt 'P 1 21/c 1'
_atom_sites_solution_hydrogens geom
_atom_sites_solution_primary dual
_audit_creation_date 2022-11-07
_audit_creation_method
;
Olex2 1.5
(compiled 2022.04.07 svn.rca3783a0 for OlexSys, GUI svn.r6498)
;
_audit_update_record
;
2022-11-09 deposited with the CCDC.	2023-04-06 downloaded from the CCDC.
;
_cell_angle_alpha 90
_cell_angle_beta 112.8002(15)
_cell_angle_gamma 90
_cell_formula_units_Z 4
_cell_length_a 18.8006(2)
_cell_length_b 13.66544(13)
_cell_length_c 18.6649(2)
_cell_measurement_reflns_used 16707
_cell_measurement_temperature 150.00(10)
_cell_measurement_theta_max 73.5150
_cell_measurement_theta_min 4.7630
_cell_volume 4420.66(9)
_computing_cell_refinement 'CrysAlisPro 1.171.42.49 (Rigaku OD, 2022)'
_computing_data_collection 'CrysAlisPro 1.171.42.49 (Rigaku OD, 2022)'
_computing_data_reduction 'CrysAlisPro 1.171.42.49 (Rigaku OD, 2022)'
_computing_molecular_graphics 'Olex2 1.5 (Dolomanov et al., 2009)'
_computing_publication_material 'Olex2 1.5 (Dolomanov et al., 2009)'
_computing_structure_refinement 'SHELXL 2014/3 (Sheldrick, 2015)'
_computing_structure_solution 'SHELXT  (Sheldrick, 2015)'
_diffrn_ambient_environment N~2~
_diffrn_ambient_temperature 150.00(10)
_diffrn_detector 'CCD plate'
_diffrn_detector_area_resol_mean 8.1297
_diffrn_detector_type EosS2
_diffrn_measured_fraction_theta_full 0.998
_diffrn_measured_fraction_theta_max 0.993
_diffrn_measurement_device 'four-circle diffractometer'
_diffrn_measurement_device_type 'SuperNova, Dual, Cu at home/near, EosS2'
_diffrn_measurement_method '\w scans'
_diffrn_radiation_monochromator mirror
_diffrn_radiation_probe x-ray
_diffrn_radiation_type 'Cu K\a'
_diffrn_radiation_wavelength 1.54184
_diffrn_reflns_av_R_equivalents 0.0379
_diffrn_reflns_av_unetI/netI 0.0332
_diffrn_reflns_Laue_measured_fraction_full 0.998
_diffrn_reflns_Laue_measured_fraction_max 0.993
_diffrn_reflns_limit_h_max 23
_diffrn_reflns_limit_h_min -23
_diffrn_reflns_limit_k_max 16
_diffrn_reflns_limit_k_min -12
_diffrn_reflns_limit_l_max 23
_diffrn_reflns_limit_l_min -22
_diffrn_reflns_number 31520
_diffrn_reflns_point_group_measured_fraction_full 0.998
_diffrn_reflns_point_group_measured_fraction_max 0.993
_diffrn_reflns_theta_full 67.684
_diffrn_reflns_theta_max 73.682
_diffrn_reflns_theta_min 4.120
_diffrn_source 'micro-focus sealed X-ray tube'
_diffrn_source_type 'SuperNova (Cu) X-ray Source'
_exptl_absorpt_coefficient_mu 6.608
_exptl_absorpt_correction_T_max 1.00000
_exptl_absorpt_correction_T_min 0.35430
_exptl_absorpt_correction_type multi-scan
_exptl_absorpt_process_details
;
CrysAlisPro 1.171.42.49 (Rigaku Oxford Diffraction, 2022)
Empirical absorption correction using spherical harmonics,
implemented in SCALE3 ABSPACK scaling algorithm.
;
_exptl_crystal_colour colourless
_exptl_crystal_colour_primary colourless
_exptl_crystal_density_diffrn 1.231
_exptl_crystal_description plate
_exptl_crystal_F_000 1744
_exptl_crystal_size_max 0.3
_exptl_crystal_size_mid 0.18
_exptl_crystal_size_min 0.04
_refine_diff_density_max 1.523
_refine_diff_density_min -2.418
_refine_diff_density_rms 0.147
_refine_ls_extinction_method none
_refine_ls_goodness_of_fit_ref 1.034
_refine_ls_hydrogen_treatment constr
_refine_ls_matrix_type full
_refine_ls_number_parameters 504
_refine_ls_number_reflns 8869
_refine_ls_number_restraints 97
_refine_ls_restrained_S_all 1.037
_refine_ls_R_factor_all 0.0715
_refine_ls_R_factor_gt 0.0696
_refine_ls_shift/su_max 0.001
_refine_ls_shift/su_mean 0.000
_refine_ls_structure_factor_coef Fsqd
_refine_ls_weighting_details 'w=1/[\s^2^(Fo^2^)+(0.1404P)^2^+11.7192P] where P=(Fo^2^+2Fc^2^)/3'
_refine_ls_weighting_scheme calc
_refine_ls_wR_factor_gt 0.2034
_refine_ls_wR_factor_ref 0.2058
_reflns_Friedel_coverage 0.000
_reflns_number_gt 8446
_reflns_number_total 8869
_reflns_threshold_expression 'I > 2\s(I)'
_cod_data_source_file d3cc01317k2.cif
_cod_data_source_block ajrm067
_cod_depositor_comments 'Adding full bibliography for 7131527--7131531.cif.'
_cod_original_cell_volume 4420.64(10)
_cod_database_code 7131527
_shelxl_version_number 2014-3
_shelx_space_group_comment
;
The symmetry employed for this shelxl refinement is uniquely defined
by the following loop, which should always be used as a source of
symmetry information in preference to the above space-group names.
They are only intended as comments.
;
_shelx_estimated_absorpt_t_max 0.778
_shelx_estimated_absorpt_t_min 0.242
_olex2_refinement_description
;
1. Fixed Uiso
 At 1.2 times of:
  All C(H) groups, All C(H,H) groups
 At 1.5 times of:
  All C(H,H,H) groups
2. Restrained distances
 C13-C14 \\sim C13-C14A
 with sigma of 0.02
 C14-C13 \\sim C14A-C13
 with sigma of 0.005
 Al1-N2 \\sim Al2-N2
 with sigma of 0.005
 Al1-N1 \\sim Al2-N1
 with sigma of 0.005
 I1A-Al2 \\sim I1-Al1
 with sigma of 0.005
 Si2-C40 \\sim Si2-C40A
 with sigma of 0.005
 C41-C40 \\sim C42-C40 \\sim C42A-C40A \\sim C41A-C40A
 with sigma of 0.005
3. Restrained planarity
 N1, N2, I1A, Al2
 with sigma of 0.1
4. Uiso/Uaniso restraints and constraints
Al1 \\sim Al2: within 2A with sigma of 0.02 and sigma for terminal atoms of
0.01 within 2A
C14 \\sim C14A: within 2A with sigma of 0.02 and sigma for terminal atoms of
0.01 within 2A
I1 \\sim I1A: within 2A with sigma of 0.02 and sigma for terminal atoms of 0.01
within 2A
C40 \\sim C41 \\sim C42 \\sim C40A \\sim C41A \\sim C42A: within 2A with sigma
of 0.02 and sigma for terminal atoms of 0.01 within 2A
Uanis(Al2) = Uanis(Al1)
5. Others
 Fixed Sof: H13(0.7) H13A(0.3) I1(0.96) Al1(0.96) C14(0.7) H14A(0.7) H14B(0.7)
 H14C(0.7) C40(0.7) H40(0.7) C41(0.7) H41A(0.7) H41B(0.7) H41C(0.7) C42(0.7)
 H42A(0.7) H42B(0.7) H42C(0.7) C14A(0.3) H14D(0.3) H14E(0.3) H14F(0.3)
 C40A(0.3) H40A(0.3) C41A(0.3) H41D(0.3) H41E(0.3) H41F(0.3) C42A(0.3)
 H42D(0.3) H42E(0.3) H42F(0.3) I1A(0.04) Al2(0.04)
6.a Ternary CH refined with riding coordinates:
 C7(H7), C10(H10), C13(H13), C13(H13A), C16(H16), C28(H28), C31(H31), C34(H34),
  C37(H37), C19(H19), C40(H40), C40A(H40A)
6.b Aromatic/amide H refined with riding coordinates:
 C3(H3), C4(H4), C5(H5), C24(H24), C25(H25), C26(H26)
6.c Idealised Me refined as rotating group:
 C8(H8A,H8B,H8C), C9(H9A,H9B,H9C), C11(H11A,H11B,H11C), C12(H12A,H12B,H12C),
 C15(H15A,H15B,H15C), C17(H17A,H17B,H17C), C18(H18A,H18B,H18C), C29(H29A,H29B,
 H29C), C30(H30A,H30B,H30C), C32(H32A,H32B,H32C), C33(H33A,H33B,H33C), C35(H35A,
 H35B,H35C), C36(H36A,H36B,H36C), C38(H38A,H38B,H38C), C39(H39A,H39B,H39C),
 C14(H14A,H14B,H14C), C20(H20A,H20B,H20C), C21(H21A,H21B,H21C), C41(H41A,H41B,
 H41C), C42(H42A,H42B,H42C), C14A(H14D,H14E,H14F), C41A(H41D,H41E,H41F),
 C42A(H42D,H42E,H42F)
;

loop_
_space_group_symop_operation_xyz
'x, y, z'
'-x, y+1/2, -z+1/2'
'-x, -y, -z'
'x, -y-1/2, z-1/2'

loop_
_atom_site_label
_atom_site_type_symbol
_atom_site_fract_x
_atom_site_fract_y
_atom_site_fract_z
_atom_site_U_iso_or_equiv
_atom_site_adp_type
_atom_site_occupancy
_atom_site_site_symmetry_order
_atom_site_calc_flag
_atom_site_refinement_flags_posn
_atom_site_refinement_flags_adp
_atom_site_refinement_flags_occupancy
_atom_site_disorder_assembly
_atom_site_disorder_group
Si1 Si 0.18584(6) 0.23875(7) 0.75038(6) 0.0198(2) Uani 1 1 d . . . . .
Si2 Si 0.21001(6) 0.66061(8) 0.62138(6) 0.0225(2) Uani 1 1 d D . . . .
N1 N 0.23011(18) 0.3572(2) 0.77345(16) 0.0154(6) Uani 1 1 d D . . . .
N2 N 0.25804(18) 0.5608(2) 0.68579(17) 0.0168(6) Uani 1 1 d D . . . .
C1 C 0.2683(2) 0.3769(3) 0.8570(2) 0.0176(7) Uani 1 1 d . . . . .
C2 C 0.2266(2) 0.4246(3) 0.8962(2) 0.0229(8) Uani 1 1 d . . . . .
C3 C 0.2620(3) 0.4376(4) 0.9766(3) 0.0353(10) Uani 1 1 d . . . . .
H3 H 0.2339 0.4682 1.0031 0.042 Uiso 1 1 calc R U . . .
C4 C 0.3367(3) 0.4073(4) 1.0187(3) 0.0417(12) Uani 1 1 d . . . . .
H4 H 0.3592 0.4165 1.0734 0.050 Uiso 1 1 calc R U . . .
C5 C 0.3777(3) 0.3644(4) 0.9812(3) 0.0366(11) Uani 1 1 d . . . . .
H5 H 0.4295 0.3452 1.0103 0.044 Uiso 1 1 calc R U . . .
C6 C 0.3456(2) 0.3475(3) 0.9005(2) 0.0241(8) Uani 1 1 d . . . . .
C7 C 0.3992(2) 0.3060(4) 0.8647(3) 0.0314(10) Uani 1 1 d . . . . .
H7 H 0.3673 0.2869 0.8098 0.038 Uiso 1 1 calc R U . . .
C8 C 0.4448(3) 0.2161(4) 0.9071(3) 0.0422(12) Uani 1 1 d . . . . .
H8A H 0.4814 0.2353 0.9588 0.063 Uiso 1 1 calc R U . . .
H8B H 0.4730 0.1885 0.8774 0.063 Uiso 1 1 calc R U . . .
H8C H 0.4091 0.1669 0.9122 0.063 Uiso 1 1 calc R U . . .
C9 C 0.4566(3) 0.3842(5) 0.8631(3) 0.0427(13) Uani 1 1 d . . . . .
H9A H 0.4285 0.4418 0.8350 0.064 Uiso 1 1 calc R U . . .
H9B H 0.4888 0.3582 0.8369 0.064 Uiso 1 1 calc R U . . .
H9C H 0.4895 0.4027 0.9165 0.064 Uiso 1 1 calc R U . . .
C10 C 0.1484(3) 0.4692(3) 0.8540(3) 0.0258(9) Uani 1 1 d . . . . .
H10 H 0.1228 0.4326 0.8041 0.031 Uiso 1 1 calc R U . . .
C11 C 0.1581(3) 0.5748(4) 0.8341(3) 0.0359(10) Uani 1 1 d . . . . .
H11A H 0.1076 0.6022 0.8018 0.054 Uiso 1 1 calc R U . . .
H11B H 0.1921 0.5775 0.8054 0.054 Uiso 1 1 calc R U . . .
H11C H 0.1808 0.6130 0.8820 0.054 Uiso 1 1 calc R U . . .
C12 C 0.0944(4) 0.4671(4) 0.8978(4) 0.0416(13) Uani 1 1 d . . . . .
H12A H 0.1135 0.5125 0.9419 0.062 Uiso 1 1 calc R U . . .
H12B H 0.0927 0.4007 0.9169 0.062 Uiso 1 1 calc R U . . .
H12C H 0.0424 0.4868 0.8627 0.062 Uiso 1 1 calc R U . . .
C13 C 0.1098(3) 0.2148(5) 0.7926(3) 0.0423(12) Uani 1 1 d D . . . .
H13 H 0.0997 0.1439 0.7792 0.051 Uiso 0.7 1 calc R U P A 1
H13A H 0.0884 0.2827 0.7871 0.051 Uiso 0.3 1 calc R U P B 2
C15 C 0.1397(4) 0.2079(4) 0.8808(3) 0.0431(12) Uani 1 1 d . . . . .
H15A H 0.1888 0.1723 0.9003 0.065 Uiso 1 1 calc R U . . .
H15B H 0.1021 0.1730 0.8958 0.065 Uiso 1 1 calc R U . . .
H15C H 0.1476 0.2739 0.9030 0.065 Uiso 1 1 calc R U . . .
C16 C 0.2597(3) 0.1368(3) 0.7905(3) 0.0369(10) Uani 1 1 d . . . . .
H16 H 0.2971 0.1599 0.8421 0.044 Uiso 1 1 calc R U . . .
C17 C 0.2271(5) 0.0384(4) 0.8054(5) 0.0575(18) Uani 1 1 d . . . . .
H17A H 0.2089 0.0465 0.8476 0.086 Uiso 1 1 calc R U . . .
H17B H 0.2677 -0.0114 0.8198 0.086 Uiso 1 1 calc R U . . .
H17C H 0.1840 0.0179 0.7580 0.086 Uiso 1 1 calc R U . . .
C18 C 0.3068(4) 0.1141(4) 0.7421(4) 0.0531(15) Uani 1 1 d . . . . .
H18A H 0.2752 0.0768 0.6959 0.080 Uiso 1 1 calc R U . . .
H18B H 0.3523 0.0756 0.7731 0.080 Uiso 1 1 calc R U . . .
H18C H 0.3234 0.1755 0.7261 0.080 Uiso 1 1 calc R U . . .
C22 C 0.3423(2) 0.5652(3) 0.7174(2) 0.0225(8) Uani 1 1 d . . . . .
C23 C 0.3821(3) 0.6260(4) 0.7816(2) 0.0307(9) Uani 1 1 d . . . . .
C24 C 0.4620(3) 0.6367(5) 0.8057(3) 0.0475(15) Uani 1 1 d . . . . .
H24 H 0.4891 0.6792 0.8478 0.057 Uiso 1 1 calc R U . . .
C25 C 0.5023(3) 0.5860(6) 0.7687(3) 0.0558(18) Uani 1 1 d . . . . .
H25 H 0.5563 0.5952 0.7849 0.067 Uiso 1 1 calc R U . . .
C26 C 0.4639(3) 0.5221(5) 0.7085(3) 0.0476(15) Uani 1 1 d . . . . .
H26 H 0.4924 0.4854 0.6854 0.057 Uiso 1 1 calc R U . . .
C27 C 0.3844(3) 0.5110(4) 0.6815(3) 0.0321(10) Uani 1 1 d . . . . .
C28 C 0.3486(3) 0.4383(4) 0.6154(3) 0.0371(11) Uani 1 1 d . . . . .
H28 H 0.2913 0.4433 0.5975 0.044 Uiso 1 1 calc R U . . .
C29 C 0.3719(4) 0.3341(5) 0.6444(4) 0.0547(16) Uani 1 1 d . . . . .
H29A H 0.4283 0.3293 0.6679 0.082 Uiso 1 1 calc R U . . .
H29B H 0.3517 0.2884 0.6006 0.082 Uiso 1 1 calc R U . . .
H29C H 0.3507 0.3176 0.6832 0.082 Uiso 1 1 calc R U . . .
C30 C 0.3696(5) 0.4569(6) 0.5449(4) 0.0592(18) Uani 1 1 d . . . . .
H30A H 0.3552 0.5239 0.5261 0.089 Uiso 1 1 calc R U . . .
H30B H 0.3418 0.4105 0.5034 0.089 Uiso 1 1 calc R U . . .
H30C H 0.4253 0.4482 0.5600 0.089 Uiso 1 1 calc R U . . .
C31 C 0.3443(3) 0.6774(4) 0.8296(3) 0.0350(10) Uani 1 1 d . . . . .
H31 H 0.2872 0.6760 0.7995 0.042 Uiso 1 1 calc R U . . .
C32 C 0.3613(3) 0.6223(4) 0.9058(3) 0.0397(11) Uani 1 1 d . . . . .
H32A H 0.3447 0.5540 0.8944 0.060 Uiso 1 1 calc R U . . .
H32B H 0.3333 0.6531 0.9345 0.060 Uiso 1 1 calc R U . . .
H32C H 0.4168 0.6244 0.9372 0.060 Uiso 1 1 calc R U . . .
C33 C 0.3687(5) 0.7853(4) 0.8488(4) 0.0590(18) Uani 1 1 d . . . . .
H33A H 0.4233 0.7883 0.8835 0.089 Uiso 1 1 calc R U . . .
H33B H 0.3374 0.8154 0.8744 0.089 Uiso 1 1 calc R U . . .
H33C H 0.3607 0.8208 0.8007 0.089 Uiso 1 1 calc R U . . .
C34 C 0.2856(4) 0.7570(4) 0.6269(3) 0.0462(13) Uani 1 1 d . . . . .
H34 H 0.3183 0.7656 0.6833 0.055 Uiso 1 1 calc R U . . .
C35 C 0.3414(4) 0.7275(6) 0.5874(5) 0.0634(19) Uani 1 1 d . . . . .
H35A H 0.3117 0.7131 0.5324 0.095 Uiso 1 1 calc R U . . .
H35B H 0.3707 0.6693 0.6131 0.095 Uiso 1 1 calc R U . . .
H35C H 0.3772 0.7815 0.5918 0.095 Uiso 1 1 calc R U . . .
C36 C 0.2525(5) 0.8585(5) 0.5966(4) 0.0646(19) Uani 1 1 d . . . . .
H36A H 0.2931 0.9079 0.6175 0.097 Uiso 1 1 calc R U . . .
H36B H 0.2102 0.8733 0.6132 0.097 Uiso 1 1 calc R U . . .
H36C H 0.2329 0.8589 0.5397 0.097 Uiso 1 1 calc R U . . .
C37 C 0.1351(3) 0.7228(4) 0.6545(3) 0.0438(12) Uani 1 1 d . . . . .
H37 H 0.1112 0.6677 0.6725 0.053 Uiso 1 1 calc R U . . .
C38 C 0.0669(5) 0.7721(7) 0.5887(5) 0.075(2) Uani 1 1 d . . . . .
H38A H 0.0863 0.8254 0.5661 0.112 Uiso 1 1 calc R U . . .
H38B H 0.0307 0.7986 0.6099 0.112 Uiso 1 1 calc R U . . .
H38C H 0.0404 0.7237 0.5484 0.112 Uiso 1 1 calc R U . . .
C39 C 0.1652(5) 0.7935(5) 0.7242(4) 0.0596(17) Uani 1 1 d . . . . .
H39A H 0.1877 0.7557 0.7725 0.089 Uiso 1 1 calc R U . . .
H39B H 0.1224 0.8333 0.7256 0.089 Uiso 1 1 calc R U . . .
H39C H 0.2047 0.8362 0.7190 0.089 Uiso 1 1 calc R U . . .
I1 I 0.05999(2) 0.47150(2) 0.62608(2) 0.03787(15) Uani 0.96 1 d D U P C 1
Al1 Al 0.20429(7) 0.46069(8) 0.70657(7) 0.0164(2) Uani 0.96 1 d D U P C 1
C14 C 0.0308(4) 0.2531(6) 0.7538(5) 0.0438(17) Uani 0.7 1 d D U P D 1
H14A H 0.0314 0.3244 0.7592 0.066 Uiso 0.7 1 calc R U P D 1
H14B H -0.0024 0.2245 0.7779 0.066 Uiso 0.7 1 calc R U P D 1
H14C H 0.0108 0.2358 0.6986 0.066 Uiso 0.7 1 calc R U P D 1
C19 C 0.1334(3) 0.2264(4) 0.6407(3) 0.0381(11) Uani 1 1 d . . . E 1
H19 H 0.0860 0.2680 0.6257 0.046 Uiso 1 1 calc R U . E 1
C20 C 0.1054(5) 0.1206(5) 0.6144(4) 0.0604(18) Uani 1 1 d . . . E 1
H20A H 0.1501 0.0773 0.6266 0.091 Uiso 1 1 calc R U . E 1
H20B H 0.0751 0.1198 0.5582 0.091 Uiso 1 1 calc R U . E 1
H20C H 0.0732 0.0978 0.6417 0.091 Uiso 1 1 calc R U . E 1
C21 C 0.1784(4) 0.2628(4) 0.5926(3) 0.0467(13) Uani 1 1 d . . . E 1
H21A H 0.1945 0.3307 0.6067 0.070 Uiso 1 1 calc R U . E 1
H21B H 0.1454 0.2592 0.5372 0.070 Uiso 1 1 calc R U . E 1
H21C H 0.2241 0.2217 0.6033 0.070 Uiso 1 1 calc R U . E 1
C40 C 0.1478(4) 0.6231(4) 0.5161(3) 0.0270(11) Uani 0.7 1 d D U P F 1
H40 H 0.0957 0.6076 0.5159 0.032 Uiso 0.7 1 calc R U P F 1
C41 C 0.1733(5) 0.5302(6) 0.4865(6) 0.0308(16) Uani 0.7 1 d D U P F 1
H41A H 0.2271 0.5373 0.4922 0.046 Uiso 0.7 1 calc R U P F 1
H41B H 0.1404 0.5202 0.4316 0.046 Uiso 0.7 1 calc R U P F 1
H41C H 0.1688 0.4738 0.5169 0.046 Uiso 0.7 1 calc R U P F 1
C42 C 0.1341(5) 0.7043(6) 0.4555(4) 0.0356(16) Uani 0.7 1 d D U P F 1
H42A H 0.1143 0.7628 0.4720 0.053 Uiso 0.7 1 calc R U P F 1
H42B H 0.0965 0.6820 0.4052 0.053 Uiso 0.7 1 calc R U P F 1
H42C H 0.1829 0.7202 0.4506 0.053 Uiso 0.7 1 calc R U P F 1
C14A C 0.0368(8) 0.1632(14) 0.7536(9) 0.042(3) Uani 0.3 1 d D U P D 2
H14D H 0.0192 0.1723 0.6973 0.063 Uiso 0.3 1 calc R U P D 2
H14E H -0.0020 0.1893 0.7716 0.063 Uiso 0.3 1 calc R U P D 2
H14F H 0.0443 0.0932 0.7659 0.063 Uiso 0.3 1 calc R U P D 2
C40A C 0.2000(10) 0.6186(10) 0.5195(5) 0.040(3) Uani 0.3 1 d D U P F 2
H40A H 0.2527 0.6020 0.5219 0.048 Uiso 0.3 1 calc R U P F 2
C41A C 0.1472(14) 0.5310(14) 0.4839(16) 0.042(4) Uani 0.3 1 d D U P F 2
H41D H 0.1738 0.4704 0.5074 0.062 Uiso 0.3 1 calc R U P F 2
H41E H 0.1341 0.5294 0.4277 0.062 Uiso 0.3 1 calc R U P F 2
H41F H 0.0999 0.5373 0.4938 0.062 Uiso 0.3 1 calc R U P F 2
C42A C 0.1663(13) 0.6979(15) 0.4573(11) 0.042(3) Uani 0.3 1 d D U P F 2
H42D H 0.1207 0.7267 0.4622 0.063 Uiso 0.3 1 calc R U P F 2
H42E H 0.1516 0.6686 0.4056 0.063 Uiso 0.3 1 calc R U P F 2
H42F H 0.2050 0.7489 0.4643 0.063 Uiso 0.3 1 calc R U P F 2
I1A I 0.1108(5) 0.4173(8) 0.5683(4) 0.054(2) Uani 0.04 1 d D U P C 3
Al2 Al 0.2179(5) 0.4463(5) 0.6993(4) 0.0164(2) Uani 0.04 1 d D U P C 3

loop_
_atom_site_aniso_label
_atom_site_aniso_U_11
_atom_site_aniso_U_22
_atom_site_aniso_U_33
_atom_site_aniso_U_23
_atom_site_aniso_U_13
_atom_site_aniso_U_12
Si1 0.0287(5) 0.0184(5) 0.0158(5) -0.0023(3) 0.0126(4) -0.0030(4)
Si2 0.0276(5) 0.0217(5) 0.0165(5) 0.0035(4) 0.0068(4) -0.0009(4)
N1 0.0187(14) 0.0182(14) 0.0098(13) 0.0009(11) 0.0061(11) 0.0013(11)
N2 0.0220(15) 0.0151(14) 0.0159(14) -0.0002(11) 0.0101(12) -0.0014(12)
C1 0.0210(17) 0.0197(17) 0.0118(15) 0.0008(13) 0.0062(14) -0.0001(14)
C2 0.031(2) 0.0228(18) 0.0173(18) -0.0033(14) 0.0122(16) 0.0008(16)
C3 0.054(3) 0.040(3) 0.0162(19) -0.0089(17) 0.017(2) -0.005(2)
C4 0.054(3) 0.050(3) 0.0137(18) -0.0010(19) 0.0056(19) -0.006(2)
C5 0.031(2) 0.054(3) 0.0163(19) 0.0090(19) 0.0001(17) 0.001(2)
C6 0.0226(19) 0.032(2) 0.0148(17) 0.0076(15) 0.0039(15) 0.0042(16)
C7 0.023(2) 0.044(3) 0.026(2) 0.0129(18) 0.0079(17) 0.0083(18)
C8 0.034(2) 0.047(3) 0.046(3) 0.019(2) 0.016(2) 0.017(2)
C9 0.025(2) 0.061(3) 0.040(3) 0.026(2) 0.011(2) 0.007(2)
C10 0.029(2) 0.028(2) 0.027(2) -0.0048(15) 0.0185(18) 0.0058(15)
C11 0.044(3) 0.032(2) 0.040(3) 0.0010(19) 0.025(2) 0.004(2)
C12 0.046(3) 0.047(3) 0.048(3) -0.001(2) 0.037(3) 0.003(2)
C13 0.043(3) 0.057(3) 0.034(2) 0.002(2) 0.022(2) -0.005(2)
C15 0.072(4) 0.034(3) 0.033(2) -0.0007(19) 0.031(3) -0.008(2)
C16 0.052(3) 0.024(2) 0.042(3) 0.0041(19) 0.026(2) 0.002(2)
C17 0.085(5) 0.025(3) 0.080(5) 0.010(3) 0.051(4) 0.005(3)
C18 0.073(4) 0.034(3) 0.072(4) 0.001(3) 0.049(4) 0.015(3)
C22 0.0213(19) 0.028(2) 0.0193(17) 0.0078(15) 0.0091(15) 0.0001(15)
C23 0.024(2) 0.040(2) 0.0229(19) 0.0088(17) 0.0040(16) -0.0111(18)
C24 0.031(2) 0.073(4) 0.028(2) 0.020(2) 0.0001(19) -0.021(3)
C25 0.019(2) 0.100(5) 0.047(3) 0.034(3) 0.010(2) -0.003(3)
C26 0.026(3) 0.083(5) 0.039(3) 0.024(3) 0.017(2) 0.014(2)
C27 0.027(2) 0.050(3) 0.024(2) 0.0127(19) 0.0150(18) 0.011(2)
C28 0.040(3) 0.049(3) 0.030(2) 0.005(2) 0.023(2) 0.018(2)
C29 0.076(4) 0.046(3) 0.053(3) 0.004(3) 0.037(3) 0.024(3)
C30 0.064(4) 0.088(5) 0.041(3) 0.005(3) 0.036(3) 0.014(4)
C31 0.045(3) 0.031(2) 0.022(2) -0.0061(17) 0.0051(18) -0.017(2)
C32 0.053(3) 0.041(3) 0.022(2) -0.0077(19) 0.012(2) -0.019(2)
C33 0.085(5) 0.033(3) 0.043(3) -0.006(2) 0.007(3) -0.028(3)
C34 0.052(3) 0.036(3) 0.043(3) 0.013(2) 0.011(2) -0.007(2)
C35 0.062(4) 0.064(4) 0.075(5) 0.032(4) 0.039(4) -0.002(3)
C36 0.087(5) 0.033(3) 0.064(4) 0.015(3) 0.018(4) -0.015(3)
C37 0.045(3) 0.037(3) 0.049(3) 0.006(2) 0.017(2) 0.008(2)
C38 0.065(5) 0.074(5) 0.082(5) 0.018(4) 0.024(4) 0.035(4)
C39 0.072(4) 0.043(3) 0.071(4) -0.010(3) 0.035(4) 0.011(3)
I1 0.0240(2) 0.0418(2) 0.0415(2) 0.00861(12) 0.00564(15) -0.00333(11)
Al1 0.0177(6) 0.0159(5) 0.0155(5) 0.0025(4) 0.0062(4) 0.0000(4)
C14 0.037(4) 0.055(4) 0.043(4) -0.003(3) 0.020(3) -0.018(3)
C19 0.054(3) 0.039(3) 0.026(2) -0.0075(19) 0.021(2) -0.010(2)
C20 0.090(5) 0.053(4) 0.043(3) -0.023(3) 0.030(3) -0.027(3)
C21 0.073(4) 0.050(3) 0.028(2) -0.004(2) 0.032(3) -0.007(3)
C40 0.029(3) 0.028(3) 0.019(2) 0.008(2) 0.004(2) -0.002(2)
C41 0.024(4) 0.042(3) 0.023(3) -0.001(2) 0.004(3) 0.001(3)
C42 0.030(3) 0.047(3) 0.025(3) 0.014(3) 0.005(3) -0.001(3)
C14A 0.048(7) 0.049(7) 0.037(6) -0.006(6) 0.025(6) -0.026(6)
C40A 0.038(5) 0.045(5) 0.029(4) 0.011(4) 0.003(4) 0.005(5)
C41A 0.038(6) 0.043(5) 0.028(5) 0.006(5) -0.004(6) -0.001(6)
C42A 0.041(6) 0.047(5) 0.027(5) 0.011(5) 0.001(5) 0.001(6)
I1A 0.040(4) 0.072(5) 0.029(3) 0.010(4) -0.007(3) -0.021(4)
Al2 0.0177(6) 0.0159(5) 0.0155(5) 0.0025(4) 0.0062(4) 0.0000(4)

loop_
_atom_type_symbol
_atom_type_description
_atom_type_scat_dispersion_real
_atom_type_scat_dispersion_imag
_atom_type_scat_source
C C 0.0181 0.0091 'International Tables Vol C Tables 4.2.6.8 and 6.1.1.4'
H H 0.0000 0.0000 'International Tables Vol C Tables 4.2.6.8 and 6.1.1.4'
Al Al 0.2130 0.2455 'International Tables Vol C Tables 4.2.6.8 and 6.1.1.4'
I I -0.3257 6.8362 'International Tables Vol C Tables 4.2.6.8 and 6.1.1.4'
N N 0.0311 0.0180 'International Tables Vol C Tables 4.2.6.8 and 6.1.1.4'
Si Si 0.2541 0.3302 'International Tables Vol C Tables 4.2.6.8 and 6.1.1.4'

loop_
_geom_angle_atom_site_label_1
_geom_angle_atom_site_label_2
_geom_angle_atom_site_label_3
_geom_angle
_geom_angle_site_symmetry_1
_geom_angle_site_symmetry_3
_geom_angle_publ_flag
N1 Si1 C13 114.0(2) . . ?
N1 Si1 C16 111.5(2) . . ?
N1 Si1 C19 109.68(19) . . ?
C16 Si1 C13 105.2(2) . . ?
C16 Si1 C19 110.6(2) . . ?
C19 Si1 C13 105.6(2) . . ?
N2 Si2 C34 108.3(2) . . ?
N2 Si2 C37 110.8(2) . . ?
N2 Si2 C40 115.22(19) . . ?
N2 Si2 C40A 105.3(4) . . ?
C34 Si2 C37 107.3(3) . . ?
C34 Si2 C40 112.5(3) . . ?
C34 Si2 C40A 92.5(5) . . ?
C40 Si2 C37 102.3(3) . . ?
C40A Si2 C37 129.8(5) . . ?
Si1 N1 Al1 124.04(17) . . ?
C1 N1 Si1 114.3(2) . . ?
C1 N1 Al1 118.4(2) . . ?
C1 N1 Al2 124.1(3) . . ?
Al2 N1 Si1 121.3(3) . . ?
Si2 N2 Al1 121.98(18) . . ?
C22 N2 Si2 114.9(2) . . ?
C22 N2 Al1 123.1(3) . . ?
C22 N2 Al2 115.3(4) . . ?
Al2 N2 Si2 128.3(3) . . ?
C2 C1 N1 119.4(3) . . ?
C6 C1 N1 121.8(3) . . ?
C6 C1 C2 118.8(3) . . ?
C1 C2 C10 122.6(3) . . ?
C3 C2 C1 118.8(4) . . ?
C3 C2 C10 118.3(4) . . ?
C2 C3 H3 119.0 . . ?
C4 C3 C2 122.0(4) . . ?
C4 C3 H3 119.0 . . ?
C3 C4 H4 120.3 . . ?
C5 C4 C3 119.4(4) . . ?
C5 C4 H4 120.3 . . ?
C4 C5 H5 119.1 . . ?
C4 C5 C6 121.8(4) . . ?
C6 C5 H5 119.1 . . ?
C1 C6 C7 124.0(3) . . ?
C5 C6 C1 119.1(4) . . ?
C5 C6 C7 116.7(4) . . ?
C6 C7 H7 108.2 . . ?
C6 C7 C8 113.9(4) . . ?
C6 C7 C9 110.0(4) . . ?
C8 C7 H7 108.2 . . ?
C9 C7 H7 108.2 . . ?
C9 C7 C8 108.2(4) . . ?
C7 C8 H8A 109.5 . . ?
C7 C8 H8B 109.5 . . ?
C7 C8 H8C 109.5 . . ?
H8A C8 H8B 109.5 . . ?
H8A C8 H8C 109.5 . . ?
H8B C8 H8C 109.5 . . ?
C7 C9 H9A 109.5 . . ?
C7 C9 H9B 109.5 . . ?
C7 C9 H9C 109.5 . . ?
H9A C9 H9B 109.5 . . ?
H9A C9 H9C 109.5 . . ?
H9B C9 H9C 109.5 . . ?
C2 C10 H10 107.9 . . ?
C2 C10 C11 109.2(4) . . ?
C2 C10 C12 115.4(4) . . ?
C11 C10 H10 107.9 . . ?
C11 C10 C12 108.4(4) . . ?
C12 C10 H10 107.9 . . ?
C10 C11 H11A 109.5 . . ?
C10 C11 H11B 109.5 . . ?
C10 C11 H11C 109.5 . . ?
H11A C11 H11B 109.5 . . ?
H11A C11 H11C 109.5 . . ?
H11B C11 H11C 109.5 . . ?
C10 C12 H12A 109.5 . . ?
C10 C12 H12B 109.5 . . ?
C10 C12 H12C 109.5 . . ?
H12A C12 H12B 109.5 . . ?
H12A C12 H12C 109.5 . . ?
H12B C12 H12C 109.5 . . ?
Si1 C13 H13 99.4 . . ?
Si1 C13 H13A 97.7 . . ?
C15 C13 Si1 115.7(4) . . ?
C15 C13 H13 99.4 . . ?
C15 C13 H13A 97.7 . . ?
C14 C13 Si1 120.7(4) . . ?
C14 C13 H13 99.4 . . ?
C14 C13 C15 115.7(5) . . ?
C14A C13 Si1 125.9(7) . . ?
C14A C13 H13A 97.7 . . ?
C14A C13 C15 113.0(8) . . ?
C13 C15 H15A 109.5 . . ?
C13 C15 H15B 109.5 . . ?
C13 C15 H15C 109.5 . . ?
H15A C15 H15B 109.5 . . ?
H15A C15 H15C 109.5 . . ?
H15B C15 H15C 109.5 . . ?
Si1 C16 H16 106.4 . . ?
C17 C16 Si1 115.3(4) . . ?
C17 C16 H16 106.4 . . ?
C18 C16 Si1 114.8(4) . . ?
C18 C16 H16 106.4 . . ?
C18 C16 C17 107.0(4) . . ?
C16 C17 H17A 109.5 . . ?
C16 C17 H17B 109.5 . . ?
C16 C17 H17C 109.5 . . ?
H17A C17 H17B 109.5 . . ?
H17A C17 H17C 109.5 . . ?
H17B C17 H17C 109.5 . . ?
C16 C18 H18A 109.5 . . ?
C16 C18 H18B 109.5 . . ?
C16 C18 H18C 109.5 . . ?
H18A C18 H18B 109.5 . . ?
H18A C18 H18C 109.5 . . ?
H18B C18 H18C 109.5 . . ?
C23 C22 N2 120.1(4) . . ?
C23 C22 C27 119.8(4) . . ?
C27 C22 N2 120.0(4) . . ?
C22 C23 C31 124.0(4) . . ?
C24 C23 C22 118.9(5) . . ?
C24 C23 C31 117.0(5) . . ?
C23 C24 H24 119.6 . . ?
C25 C24 C23 120.8(6) . . ?
C25 C24 H24 119.6 . . ?
C24 C25 H25 119.8 . . ?
C26 C25 C24 120.3(5) . . ?
C26 C25 H25 119.8 . . ?
C25 C26 H26 119.6 . . ?
C25 C26 C27 120.8(5) . . ?
C27 C26 H26 119.6 . . ?
C22 C27 C28 124.6(4) . . ?
C26 C27 C22 119.2(5) . . ?
C26 C27 C28 116.1(5) . . ?
C27 C28 H28 107.8 . . ?
C27 C28 C29 110.2(4) . . ?
C27 C28 C30 114.0(5) . . ?
C29 C28 H28 107.8 . . ?
C29 C28 C30 108.9(5) . . ?
C30 C28 H28 107.8 . . ?
C28 C29 H29A 109.5 . . ?
C28 C29 H29B 109.5 . . ?
C28 C29 H29C 109.5 . . ?
H29A C29 H29B 109.5 . . ?
H29A C29 H29C 109.5 . . ?
H29B C29 H29C 109.5 . . ?
C28 C30 H30A 109.5 . . ?
C28 C30 H30B 109.5 . . ?
C28 C30 H30C 109.5 . . ?
H30A C30 H30B 109.5 . . ?
H30A C30 H30C 109.5 . . ?
H30B C30 H30C 109.5 . . ?
C23 C31 H31 107.8 . . ?
C23 C31 C32 110.1(4) . . ?
C23 C31 C33 114.5(5) . . ?
C32 C31 H31 107.8 . . ?
C32 C31 C33 108.6(4) . . ?
C33 C31 H31 107.8 . . ?
C31 C32 H32A 109.5 . . ?
C31 C32 H32B 109.5 . . ?
C31 C32 H32C 109.5 . . ?
H32A C32 H32B 109.5 . . ?
H32A C32 H32C 109.5 . . ?
H32B C32 H32C 109.5 . . ?
C31 C33 H33A 109.5 . . ?
C31 C33 H33B 109.5 . . ?
C31 C33 H33C 109.5 . . ?
H33A C33 H33B 109.5 . . ?
H33A C33 H33C 109.5 . . ?
H33B C33 H33C 109.5 . . ?
Si2 C34 H34 106.1 . . ?
C35 C34 Si2 114.9(5) . . ?
C35 C34 H34 106.1 . . ?
C36 C34 Si2 114.6(5) . . ?
C36 C34 H34 106.1 . . ?
C36 C34 C35 108.2(5) . . ?
C34 C35 H35A 109.5 . . ?
C34 C35 H35B 109.5 . . ?
C34 C35 H35C 109.5 . . ?
H35A C35 H35B 109.5 . . ?
H35A C35 H35C 109.5 . . ?
H35B C35 H35C 109.5 . . ?
C34 C36 H36A 109.5 . . ?
C34 C36 H36B 109.5 . . ?
C34 C36 H36C 109.5 . . ?
H36A C36 H36B 109.5 . . ?
H36A C36 H36C 109.5 . . ?
H36B C36 H36C 109.5 . . ?
Si2 C37 H37 104.7 . . ?
C38 C37 Si2 114.8(5) . . ?
C38 C37 H37 104.7 . . ?
C39 C37 Si2 117.9(4) . . ?
C39 C37 H37 104.7 . . ?
C39 C37 C38 108.6(6) . . ?
C37 C38 H38A 109.5 . . ?
C37 C38 H38B 109.5 . . ?
C37 C38 H38C 109.5 . . ?
H38A C38 H38B 109.5 . . ?
H38A C38 H38C 109.5 . . ?
H38B C38 H38C 109.5 . . ?
C37 C39 H39A 109.5 . . ?
C37 C39 H39B 109.5 . . ?
C37 C39 H39C 109.5 . . ?
H39A C39 H39B 109.5 . . ?
H39A C39 H39C 109.5 . . ?
H39B C39 H39C 109.5 . . ?
N1 Al1 N2 134.65(15) . . ?
N1 Al1 I1 112.90(11) . . ?
N2 Al1 I1 112.43(11) . . ?
C13 C14 H14A 109.5 . . ?
C13 C14 H14B 109.5 . . ?
C13 C14 H14C 109.5 . . ?
H14A C14 H14B 109.5 . . ?
H14A C14 H14C 109.5 . . ?
H14B C14 H14C 109.5 . . ?
Si1 C19 H19 106.5 . . ?
C20 C19 Si1 113.2(4) . . ?
C20 C19 H19 106.5 . . ?
C21 C19 Si1 115.2(4) . . ?
C21 C19 H19 106.5 . . ?
C21 C19 C20 108.2(4) . . ?
C19 C20 H20A 109.5 . . ?
C19 C20 H20B 109.5 . . ?
C19 C20 H20C 109.5 . . ?
H20A C20 H20B 109.5 . . ?
H20A C20 H20C 109.5 . . ?
H20B C20 H20C 109.5 . . ?
C19 C21 H21A 109.5 . . ?
C19 C21 H21B 109.5 . . ?
C19 C21 H21C 109.5 . . ?
H21A C21 H21B 109.5 . . ?
H21A C21 H21C 109.5 . . ?
H21B C21 H21C 109.5 . . ?
Si2 C40 H40 105.4 . . ?
C41 C40 Si2 115.9(5) . . ?
C41 C40 H40 105.4 . . ?
C42 C40 Si2 114.9(5) . . ?
C42 C40 H40 105.4 . . ?
C42 C40 C41 108.7(6) . . ?
C40 C41 H41A 109.5 . . ?
C40 C41 H41B 109.5 . . ?
C40 C41 H41C 109.5 . . ?
H41A C41 H41B 109.5 . . ?
H41A C41 H41C 109.5 . . ?
H41B C41 H41C 109.5 . . ?
C40 C42 H42A 109.5 . . ?
C40 C42 H42B 109.5 . . ?
C40 C42 H42C 109.5 . . ?
H42A C42 H42B 109.5 . . ?
H42A C42 H42C 109.5 . . ?
H42B C42 H42C 109.5 . . ?
C13 C14A H14D 109.5 . . ?
C13 C14A H14E 109.5 . . ?
C13 C14A H14F 109.5 . . ?
H14D C14A H14E 109.5 . . ?
H14D C14A H14F 109.5 . . ?
H14E C14A H14F 109.5 . . ?
Si2 C40A H40A 107.9 . . ?
C41A C40A Si2 117.4(14) . . ?
C41A C40A H40A 107.9 . . ?
C41A C40A C42A 102.4(16) . . ?
C42A C40A Si2 113.0(11) . . ?
C42A C40A H40A 107.9 . . ?
C40A C41A H41D 109.5 . . ?
C40A C41A H41E 109.5 . . ?
C40A C41A H41F 109.5 . . ?
H41D C41A H41E 109.5 . . ?
H41D C41A H41F 109.5 . . ?
H41E C41A H41F 109.5 . . ?
C40A C42A H42D 109.5 . . ?
C40A C42A H42E 109.5 . . ?
C40A C42A H42F 109.5 . . ?
H42D C42A H42E 109.5 . . ?
H42D C42A H42F 109.5 . . ?
H42E C42A H42F 109.5 . . ?
N1 Al2 N2 140.0(4) . . ?
N1 Al2 I1A 117.2(4) . . ?
N2 Al2 I1A 102.8(3) . . ?

loop_
_geom_bond_atom_site_label_1
_geom_bond_atom_site_label_2
_geom_bond_distance
_geom_bond_site_symmetry_2
_geom_bond_publ_flag
Si1 N1 1.794(3) . ?
Si1 C13 1.909(5) . ?
Si1 C16 1.903(5) . ?
Si1 C19 1.904(5) . ?
Si2 N2 1.811(3) . ?
Si2 C34 1.911(6) . ?
Si2 C37 1.940(6) . ?
Si2 C40 1.927(6) . ?
Si2 C40A 1.925(7) . ?
N1 C1 1.467(4) . ?
N1 Al1 1.824(3) . ?
N1 Al2 1.790(5) . ?
N2 C22 1.462(5) . ?
N2 Al1 1.829(3) . ?
N2 Al2 1.797(5) . ?
C1 C2 1.422(5) . ?
C1 C6 1.420(5) . ?
C2 C3 1.398(6) . ?
C2 C10 1.501(6) . ?
C3 H3 0.9500 . ?
C3 C4 1.380(8) . ?
C4 H4 0.9500 . ?
C4 C5 1.360(8) . ?
C5 H5 0.9500 . ?
C5 C6 1.408(6) . ?
C6 C7 1.519(6) . ?
C7 H7 1.0000 . ?
C7 C8 1.532(6) . ?
C7 C9 1.527(7) . ?
C8 H8A 0.9800 . ?
C8 H8B 0.9800 . ?
C8 H8C 0.9800 . ?
C9 H9A 0.9800 . ?
C9 H9B 0.9800 . ?
C9 H9C 0.9800 . ?
C10 H10 1.0000 . ?
C10 C11 1.519(6) . ?
C10 C12 1.532(6) . ?
C11 H11A 0.9800 . ?
C11 H11B 0.9800 . ?
C11 H11C 0.9800 . ?
C12 H12A 0.9800 . ?
C12 H12B 0.9800 . ?
C12 H12C 0.9800 . ?
C13 H13 1.0000 . ?
C13 H13A 1.0000 . ?
C13 C15 1.523(7) . ?
C13 C14 1.472(9) . ?
C13 C14A 1.461(10) . ?
C15 H15A 0.9800 . ?
C15 H15B 0.9800 . ?
C15 H15C 0.9800 . ?
C16 H16 1.0000 . ?
C16 C17 1.547(7) . ?
C16 C18 1.523(7) . ?
C17 H17A 0.9800 . ?
C17 H17B 0.9800 . ?
C17 H17C 0.9800 . ?
C18 H18A 0.9800 . ?
C18 H18B 0.9800 . ?
C18 H18C 0.9800 . ?
C22 C23 1.411(6) . ?
C22 C27 1.426(6) . ?
C23 C24 1.399(7) . ?
C23 C31 1.515(7) . ?
C24 H24 0.9500 . ?
C24 C25 1.391(10) . ?
C25 H25 0.9500 . ?
C25 C26 1.385(10) . ?
C26 H26 0.9500 . ?
C26 C27 1.388(7) . ?
C27 C28 1.524(8) . ?
C28 H28 1.0000 . ?
C28 C29 1.527(8) . ?
C28 C30 1.534(7) . ?
C29 H29A 0.9800 . ?
C29 H29B 0.9800 . ?
C29 H29C 0.9800 . ?
C30 H30A 0.9800 . ?
C30 H30B 0.9800 . ?
C30 H30C 0.9800 . ?
C31 H31 1.0000 . ?
C31 C32 1.529(6) . ?
C31 C33 1.545(7) . ?
C32 H32A 0.9800 . ?
C32 H32B 0.9800 . ?
C32 H32C 0.9800 . ?
C33 H33A 0.9800 . ?
C33 H33B 0.9800 . ?
C33 H33C 0.9800 . ?
C34 H34 1.0000 . ?
C34 C35 1.551(9) . ?
C34 C36 1.536(8) . ?
C35 H35A 0.9800 . ?
C35 H35B 0.9800 . ?
C35 H35C 0.9800 . ?
C36 H36A 0.9800 . ?
C36 H36B 0.9800 . ?
C36 H36C 0.9800 . ?
C37 H37 1.0000 . ?
C37 C38 1.544(9) . ?
C37 C39 1.542(9) . ?
C38 H38A 0.9800 . ?
C38 H38B 0.9800 . ?
C38 H38C 0.9800 . ?
C39 H39A 0.9800 . ?
C39 H39B 0.9800 . ?
C39 H39C 0.9800 . ?
I1 Al1 2.5457(12) . ?
C14 H14A 0.9800 . ?
C14 H14B 0.9800 . ?
C14 H14C 0.9800 . ?
C19 H19 1.0000 . ?
C19 C20 1.552(8) . ?
C19 C21 1.536(7) . ?
C20 H20A 0.9800 . ?
C20 H20B 0.9800 . ?
C20 H20C 0.9800 . ?
C21 H21A 0.9800 . ?
C21 H21B 0.9800 . ?
C21 H21C 0.9800 . ?
C40 H40 1.0000 . ?
C40 C41 1.533(6) . ?
C40 C42 1.533(6) . ?
C41 H41A 0.9800 . ?
C41 H41B 0.9800 . ?
C41 H41C 0.9800 . ?
C42 H42A 0.9800 . ?
C42 H42B 0.9800 . ?
C42 H42C 0.9800 . ?
C14A H14D 0.9800 . ?
C14A H14E 0.9800 . ?
C14A H14F 0.9800 . ?
C40A H40A 1.0000 . ?
C40A C41A 1.533(7) . ?
C40A C42A 1.533(6) . ?
C41A H41D 0.9800 . ?
C41A H41E 0.9800 . ?
C41A H41F 0.9800 . ?
C42A H42D 0.9800 . ?
C42A H42E 0.9800 . ?
C42A H42F 0.9800 . ?
I1A Al2 2.524(5) . ?

loop_
_geom_torsion_atom_site_label_1
_geom_torsion_atom_site_label_2
_geom_torsion_atom_site_label_3
_geom_torsion_atom_site_label_4
_geom_torsion
_geom_torsion_site_symmetry_1
_geom_torsion_site_symmetry_2
_geom_torsion_site_symmetry_3
_geom_torsion_site_symmetry_4
_geom_torsion_publ_flag
Si1 N1 C1 C2 -92.8(4) . . . . ?
Si1 N1 C1 C6 85.7(4) . . . . ?
Si1 N1 Al1 N2 -143.37(19) . . . . ?
Si1 N1 Al1 I1 38.6(2) . . . . ?
Si1 N1 Al2 N2 -166.7(7) . . . . ?
Si1 N1 Al2 I1A 15.2(6) . . . . ?
Si2 N2 C22 C23 80.6(4) . . . . ?
Si2 N2 C22 C27 -96.8(4) . . . . ?
Si2 N2 Al1 N1 -172.63(17) . . . . ?
Si2 N2 Al1 I1 5.4(2) . . . . ?
Si2 N2 Al2 N1 -149.0(7) . . . . ?
Si2 N2 Al2 I1A 29.3(6) . . . . ?
N1 C1 C2 C3 176.1(4) . . . . ?
N1 C1 C2 C10 -9.1(6) . . . . ?
N1 C1 C6 C5 -177.0(4) . . . . ?
N1 C1 C6 C7 8.5(6) . . . . ?
N2 C22 C23 C24 -173.4(4) . . . . ?
N2 C22 C23 C31 9.9(6) . . . . ?
N2 C22 C27 C26 174.9(4) . . . . ?
N2 C22 C27 C28 -6.6(6) . . . . ?
C1 N1 Al1 N2 58.2(3) . . . . ?
C1 N1 Al1 I1 -119.8(2) . . . . ?
C1 N1 Al2 N2 20.6(11) . . . . ?
C1 N1 Al2 I1A -157.5(4) . . . . ?
C1 C2 C3 C4 1.4(7) . . . . ?
C1 C2 C10 C11 -89.4(5) . . . . ?
C1 C2 C10 C12 148.3(4) . . . . ?
C1 C6 C7 C8 -135.4(5) . . . . ?
C1 C6 C7 C9 102.9(5) . . . . ?
C2 C1 C6 C5 1.5(6) . . . . ?
C2 C1 C6 C7 -173.1(4) . . . . ?
C2 C3 C4 C5 0.6(8) . . . . ?
C3 C2 C10 C11 85.5(5) . . . . ?
C3 C2 C10 C12 -36.9(6) . . . . ?
C3 C4 C5 C6 -1.6(8) . . . . ?
C4 C5 C6 C1 0.5(8) . . . . ?
C4 C5 C6 C7 175.5(5) . . . . ?
C5 C6 C7 C8 49.9(6) . . . . ?
C5 C6 C7 C9 -71.8(5) . . . . ?
C6 C1 C2 C3 -2.4(6) . . . . ?
C6 C1 C2 C10 172.4(4) . . . . ?
C10 C2 C3 C4 -173.6(5) . . . . ?
C13 Si1 N1 C1 58.3(3) . . . . ?
C13 Si1 N1 Al1 -100.9(3) . . . . ?
C13 Si1 N1 Al2 -115.1(4) . . . . ?
C16 Si1 N1 C1 -60.6(3) . . . . ?
C16 Si1 N1 Al1 140.2(2) . . . . ?
C16 Si1 N1 Al2 126.0(4) . . . . ?
C22 N2 Al1 N1 9.3(4) . . . . ?
C22 N2 Al1 I1 -172.7(3) . . . . ?
C22 N2 Al2 N1 45.6(10) . . . . ?
C22 N2 Al2 I1A -136.2(4) . . . . ?
C22 C23 C24 C25 -2.0(7) . . . . ?
C22 C23 C31 C32 101.7(5) . . . . ?
C22 C23 C31 C33 -135.7(5) . . . . ?
C22 C27 C28 C29 -109.4(5) . . . . ?
C22 C27 C28 C30 127.7(5) . . . . ?
C23 C22 C27 C26 -2.5(6) . . . . ?
C23 C22 C27 C28 176.0(4) . . . . ?
C23 C24 C25 C26 -1.5(8) . . . . ?
C24 C23 C31 C32 -75.1(5) . . . . ?
C24 C23 C31 C33 47.5(6) . . . . ?
C24 C25 C26 C27 3.1(9) . . . . ?
C25 C26 C27 C22 -1.1(8) . . . . ?
C25 C26 C27 C28 -179.7(5) . . . . ?
C26 C27 C28 C29 69.1(6) . . . . ?
C26 C27 C28 C30 -53.7(6) . . . . ?
C27 C22 C23 C24 4.0(6) . . . . ?
C27 C22 C23 C31 -172.7(4) . . . . ?
C31 C23 C24 C25 174.9(5) . . . . ?
C34 Si2 N2 C22 -9.6(3) . . . . ?
C34 Si2 N2 Al1 172.3(3) . . . . ?
C34 Si2 N2 Al2 -175.0(4) . . . . ?
C37 Si2 N2 C22 -127.0(3) . . . . ?
C37 Si2 N2 Al1 54.8(3) . . . . ?
C37 Si2 N2 Al2 67.5(5) . . . . ?
Al1 N1 C1 C2 67.7(4) . . . . ?
Al1 N1 C1 C6 -113.9(4) . . . . ?
Al1 N1 Al2 N2 86.6(13) . . . . ?
Al1 N1 Al2 I1A -91.5(11) . . . . ?
Al1 N2 C22 C23 -101.2(4) . . . . ?
Al1 N2 C22 C27 81.4(4) . . . . ?
Al1 N2 Al2 N1 -86.6(13) . . . . ?
Al1 N2 Al2 I1A 91.6(11) . . . . ?
C19 Si1 N1 C1 176.5(3) . . . . ?
C19 Si1 N1 Al1 17.3(3) . . . . ?
C19 Si1 N1 Al2 3.1(4) . . . . ?
C40 Si2 N2 C22 117.4(3) . . . . ?
C40 Si2 N2 Al1 -60.7(3) . . . . ?
C40 Si2 N2 Al2 -48.0(5) . . . . ?
C40A Si2 N2 C22 88.4(6) . . . . ?
C40A Si2 N2 Al1 -89.8(6) . . . . ?
C40A Si2 N2 Al2 -77.0(7) . . . . ?
Al2 N1 C1 C2 80.4(5) . . . . ?
Al2 N1 C1 C6 -101.2(5) . . . . ?
Al2 N1 Al1 N2 -62.4(10) . . . . ?
Al2 N1 Al1 I1 119.6(10) . . . . ?
Al2 N2 C22 C23 -112.0(5) . . . . ?
Al2 N2 C22 C27 70.6(5) . . . . ?
Al2 N2 Al1 N1 62.3(10) . . . . ?
Al2 N2 Al1 I1 -119.7(10) . . . . ?
